data_7032746
loop_
_publ_author_name
'Blundell, Toby J.'
'Hastings, Fiona R.'
'Gridley, Benjamin M.'
'Moxey, Graeme J.'
'Lewis, William'
'Blake, Alexander J.'
'Kays, Deborah L.'

_publ_section_title
;
 Ligand influences on homoleptic Group 12 m-terphenyl complexes.
;
_journal_issue 38
_journal_name_full 'Dalton transactions (Cambridge, England : 2003)'
_journal_page_first 14257
_journal_page_last 14264
_journal_paper_doi 10.1039/c4dt00647j
_journal_volume 43
_journal_year 2014
_chemical_formula_moiety 'C44 H42 Hg'
_chemical_formula_sum 'C44 H42 Hg'
_chemical_formula_weight 771.37
_chemical_name_systematic
; 
 ? 
;
_space_group_IT_number 2
_symmetry_cell_setting triclinic
_symmetry_space_group_name_Hall '-P 1'
_symmetry_space_group_name_H-M 'P -1'
_atom_sites_solution_hydrogens geom
_atom_sites_solution_primary direct
_atom_sites_solution_secondary difmap
_audit_creation_method SHELXL-97
_cell_angle_alpha 76.323(3)
_cell_angle_beta 83.448(3)
_cell_angle_gamma 78.253(3)
_cell_formula_units_Z 2
_cell_length_a 10.688(2)
_cell_length_b 12.974(3)
_cell_length_c 13.401(3)
_cell_measurement_reflns_used 2336
_cell_measurement_temperature 120(2)
_cell_measurement_theta_max 26.83
_cell_measurement_theta_min 2.31
_cell_volume 1763.5(7)
_computing_cell_refinement 'Bruker SAINT version 6.36A (Bruker, 2002)'
_computing_data_collection 'Bruker SMART version 5.625 (Bruker, 2001)'
_computing_data_reduction 'Bruker SAINT; SHELXTL (Sheldrick, 2008)'
_computing_publication_material 'enCIFer(Allen et al.,2004);PLATON(Spek,2003)'
_computing_structure_refinement 'SHELXL97 (Sheldrick, 2008)'
_computing_structure_solution 'SHELXS97 (Sheldrick, 2008)'
_diffrn_ambient_temperature 120(2)
_diffrn_detector_area_resol_mean 8.366
_diffrn_measured_fraction_theta_full 0.995
_diffrn_measured_fraction_theta_max 0.978
_diffrn_measurement_device_type 'Bruker SMART APEX CCD area detector'
_diffrn_measurement_method \w
_diffrn_radiation_monochromator graphite
_diffrn_radiation_source 'normal-focus sealed tube'
_diffrn_radiation_type MoK\a
_diffrn_radiation_wavelength 0.71073
_diffrn_reflns_av_R_equivalents 0.054
_diffrn_reflns_av_sigmaI/netI 0.097
_diffrn_reflns_limit_h_max 13
_diffrn_reflns_limit_h_min -13
_diffrn_reflns_limit_k_max 16
_diffrn_reflns_limit_k_min -16
_diffrn_reflns_limit_l_max 17
_diffrn_reflns_limit_l_min -16
_diffrn_reflns_number 15701
_diffrn_reflns_theta_full 25.00
_diffrn_reflns_theta_max 27.55
_diffrn_reflns_theta_min 2.01
_diffrn_standards_decay_% 0
_diffrn_standards_number 0
_exptl_absorpt_coefficient_mu 4.393
_exptl_absorpt_correction_T_max 0.43
_exptl_absorpt_correction_T_min 0.311
_exptl_absorpt_correction_type multi-scan
_exptl_absorpt_process_details 'SADABS 2007/2'
_exptl_crystal_colour COLOURLESS
_exptl_crystal_density_diffrn 1.453
_exptl_crystal_description BLOCK
_exptl_crystal_F_000 772
_exptl_crystal_size_max 0.25
_exptl_crystal_size_mid 0.25
_exptl_crystal_size_min 0.07
_refine_diff_density_max 1.75
_refine_diff_density_min -0.87
_refine_diff_density_rms 0.15
_refine_ls_extinction_method none
_refine_ls_goodness_of_fit_ref 0.98
_refine_ls_hydrogen_treatment constr
_refine_ls_matrix_type full
_refine_ls_number_parameters 414
_refine_ls_number_reflns 7950
_refine_ls_number_restraints 0
_refine_ls_restrained_S_all 0.98
_refine_ls_R_factor_all 0.0821
_refine_ls_R_factor_gt 0.0528
_refine_ls_shift/su_max 0.001
_refine_ls_shift/su_mean 0.000
_refine_ls_structure_factor_coef Fsqd
_refine_ls_weighting_details 'calc w=1/[\s^2^(Fo^2^)+(0.0442P)] where P=(Fo^2^+2Fc^2^)/3'
_refine_ls_weighting_scheme calc
_refine_ls_wR_factor_gt 0.097
_refine_ls_wR_factor_ref 0.106
_reflns_number_gt 5875
_reflns_number_total 7950
_reflns_threshold_expression >2sigma(I)
_cod_data_source_file c4dt00647j2.cif
_cod_data_source_block 10
_cod_original_cell_volume 1763.5(6)
_cod_database_code 7032746
_nottingham_internal_coll_name FHDLKI
_nottingham_internal_coll_number 12090
_nottingham_internal_coll_client FH/DLK
_nottingham_internal_coll_type sphere
_nottingham_internal_coll_frame_time 30
_nottingham_internal_coll_frame_width 0.3
_nottingham_internal_coll_frame_method \w
_nottingham_internal_coll_user TB
_nottingham_internal_coll_date 08/12/2012
_nottingham_internal_coll_location NOTTS
_nottingham_internal_process_user TB
_nottingham_internal_process_date 13/12/2012
_nottingham_internal_solution_user TB
_nottingham_internal_solution_date 21/12/2012
_nottingham_internal_refinement_user TB
_nottingham_internal_refinement_date 21/12/2012
_nottingham_internal_validation_user AJB
_nottingham_internal_validation_date 13/2/2013

loop_
_symmetry_equiv_pos_as_xyz
'x, y, z'
'-x, -y, -z'

loop_
_atom_site_label
_atom_site_type_symbol
_atom_site_fract_x
_atom_site_fract_y
_atom_site_fract_z
_atom_site_U_iso_or_equiv
_atom_site_adp_type
_atom_site_occupancy
_atom_site_symmetry_multiplicity
_atom_site_calc_flag
_atom_site_refinement_flags
Hg1 Hg 0.26391(2) 0.81291(2) 0.26477(2) 0.03317(9) Uani 1 1 d .
C1 C 0.3749(6) 0.9194(5) 0.2887(5) 0.0341(15) Uani 1 1 d .
C2 C 0.4534(6) 0.8913(5) 0.3712(5) 0.0370(16) Uani 1 1 d .
C3 C 0.5344(6) 0.9595(5) 0.3808(5) 0.0381(16) Uani 1 1 d .
H3 H 0.5900 0.9391 0.4354 0.046 Uiso 1 1 calc R
C4 C 0.5338(6) 1.0562(6) 0.3112(5) 0.0413(17) Uani 1 1 d .
H4 H 0.5864 1.1038 0.3199 0.050 Uiso 1 1 calc R
C5 C 0.4580(6) 1.0847(5) 0.2292(5) 0.0406(17) Uani 1 1 d .
H5 H 0.4608 1.1508 0.1807 0.049 Uiso 1 1 calc R
C6 C 0.3773(6) 1.0179(5) 0.2164(5) 0.0335(15) Uani 1 1 d .
C7 C 0.4537(6) 0.7872(5) 0.4484(5) 0.0331(15) Uani 1 1 d .
C8 C 0.5664(6) 0.7135(5) 0.4693(5) 0.0338(15) Uani 1 1 d .
H8 H 0.6447 0.7296 0.4340 0.041 Uiso 1 1 calc R
C9 C 0.5669(7) 0.6166(5) 0.5408(5) 0.0370(16) Uani 1 1 d .
C10 C 0.4515(7) 0.5952(5) 0.5938(5) 0.0399(17) Uani 1 1 d .
H10 H 0.4517 0.5297 0.6439 0.048 Uiso 1 1 calc R
C11 C 0.3381(7) 0.6658(5) 0.5760(5) 0.0383(16) Uani 1 1 d .
C12 C 0.3395(6) 0.7628(5) 0.5011(5) 0.0356(16) Uani 1 1 d .
H12 H 0.2615 0.8121 0.4866 0.043 Uiso 1 1 calc R
C13 C 0.6911(7) 0.5354(6) 0.5629(6) 0.049(2) Uani 1 1 d .
H13A H 0.7555 0.5503 0.5059 0.074 Uiso 1 1 calc R
H13B H 0.6749 0.4622 0.5704 0.074 Uiso 1 1 calc R
H13C H 0.7226 0.5416 0.6268 0.074 Uiso 1 1 calc R
C14 C 0.2152(7) 0.6395(6) 0.6343(6) 0.0496(19) Uani 1 1 d .
H14A H 0.2021 0.6675 0.6972 0.074 Uiso 1 1 calc R
H14B H 0.2204 0.5611 0.6523 0.074 Uiso 1 1 calc R
H14C H 0.1433 0.6729 0.5911 0.074 Uiso 1 1 calc R
C15 C 0.2912(6) 1.0503(5) 0.1304(5) 0.0375(16) Uani 1 1 d .
C16 C 0.2028(6) 1.1466(6) 0.1183(5) 0.0411(17) Uani 1 1 d .
H16 H 0.2021 1.1938 0.1629 0.049 Uiso 1 1 calc R
C17 C 0.1166(7) 1.1749(6) 0.0439(6) 0.0427(18) Uani 1 1 d .
C18 C 0.1204(7) 1.1079(6) -0.0226(6) 0.0478(19) Uani 1 1 d .
H18 H 0.0601 1.1274 -0.0738 0.057 Uiso 1 1 calc R
C19 C 0.2099(7) 1.0122(6) -0.0174(5) 0.0420(17) Uani 1 1 d .
C20 C 0.2963(6) 0.9849(6) 0.0595(5) 0.0408(17) Uani 1 1 d .
H20 H 0.3594 0.9211 0.0640 0.049 Uiso 1 1 calc R
C21 C 0.0186(8) 1.2777(7) 0.0356(7) 0.066(2) Uani 1 1 d .
H21A H -0.0280 1.2795 0.1027 0.099 Uiso 1 1 calc R
H21B H -0.0418 1.2806 -0.0152 0.099 Uiso 1 1 calc R
H21C H 0.0619 1.3399 0.0138 0.099 Uiso 1 1 calc R
C22 C 0.2132(8) 0.9408(6) -0.0908(6) 0.055(2) Uani 1 1 d .
H22A H 0.1264 0.9292 -0.0951 0.083 Uiso 1 1 calc R
H22B H 0.2688 0.8713 -0.0664 0.083 Uiso 1 1 calc R
H22C H 0.2466 0.9752 -0.1591 0.083 Uiso 1 1 calc R
C23 C 0.1628(6) 0.6983(5) 0.2420(5) 0.0332(15) Uani 1 1 d .
C24 C 0.2181(6) 0.6249(5) 0.1828(5) 0.0299(14) Uani 1 1 d .
C25 C 0.1532(6) 0.5418(5) 0.1774(5) 0.0353(15) Uani 1 1 d .
H25 H 0.1907 0.4912 0.1366 0.042 Uiso 1 1 calc R
C26 C 0.0371(6) 0.5333(6) 0.2301(6) 0.0424(18) Uani 1 1 d .
H26 H -0.0050 0.4766 0.2266 0.051 Uiso 1 1 calc R
C27 C -0.0191(6) 0.6075(6) 0.2886(5) 0.0392(17) Uani 1 1 d .
H27 H -0.1005 0.6022 0.3241 0.047 Uiso 1 1 calc R
C28 C 0.0434(6) 0.6903(5) 0.2958(5) 0.0344(15) Uani 1 1 d .
C29 C 0.3429(6) 0.6344(5) 0.1213(5) 0.0352(16) Uani 1 1 d .
C30 C 0.4495(6) 0.6465(5) 0.1652(6) 0.0386(17) Uani 1 1 d .
H30 H 0.4432 0.6462 0.2366 0.046 Uiso 1 1 calc R
C31 C 0.5640(6) 0.6591(5) 0.1086(6) 0.0392(17) Uani 1 1 d .
C32 C 0.5712(7) 0.6580(5) 0.0050(6) 0.0407(17) Uani 1 1 d .
H32 H 0.6488 0.6675 -0.0353 0.049 Uiso 1 1 calc R
C33 C 0.4687(7) 0.6434(5) -0.0419(6) 0.0389(17) Uani 1 1 d .
C34 C 0.3551(6) 0.6319(5) 0.0174(5) 0.0375(16) Uani 1 1 d .
H34 H 0.2841 0.6222 -0.0136 0.045 Uiso 1 1 calc R
C35 C 0.6760(7) 0.6758(7) 0.1591(6) 0.058(2) Uani 1 1 d .
H35A H 0.6931 0.7488 0.1304 0.087 Uiso 1 1 calc R
H35B H 0.7521 0.6228 0.1461 0.087 Uiso 1 1 calc R
H35C H 0.6553 0.6665 0.2335 0.087 Uiso 1 1 calc R
C36 C 0.4773(8) 0.6397(6) -0.1540(6) 0.054(2) Uani 1 1 d .
H36A H 0.5609 0.6542 -0.1860 0.081 Uiso 1 1 calc R
H36B H 0.4093 0.6943 -0.1888 0.081 Uiso 1 1 calc R
H36C H 0.4675 0.5680 -0.1602 0.081 Uiso 1 1 calc R
C37 C -0.0203(6) 0.7708(6) 0.3572(6) 0.0380(16) Uani 1 1 d .
C38 C -0.0282(6) 0.8812(5) 0.3174(5) 0.0358(16) Uani 1 1 d .
H38 H 0.0053 0.9052 0.2489 0.043 Uiso 1 1 calc R
C39 C -0.0836(7) 0.9574(6) 0.3749(6) 0.0423(18) Uani 1 1 d .
C40 C -0.1332(6) 0.9208(6) 0.4722(6) 0.0452(18) Uani 1 1 d .
H40 H -0.1709 0.9723 0.5121 0.054 Uiso 1 1 calc R
C41 C -0.1317(7) 0.8123(6) 0.5161(6) 0.0432(18) Uani 1 1 d .
C42 C -0.0730(6) 0.7384(6) 0.4566(6) 0.0400(17) Uani 1 1 d .
H42 H -0.0690 0.6635 0.4851 0.048 Uiso 1 1 calc R
C43 C -0.0864(7) 1.0761(6) 0.3297(6) 0.0485(19) Uani 1 1 d .
H43A H -0.0187 1.0847 0.2741 0.073 Uiso 1 1 calc R
H43B H -0.0723 1.1115 0.3834 0.073 Uiso 1 1 calc R
H43C H -0.1699 1.1090 0.3022 0.073 Uiso 1 1 calc R
C44 C -0.1885(8) 0.7738(7) 0.6237(6) 0.057(2) Uani 1 1 d .
H44A H -0.2604 0.7386 0.6205 0.086 Uiso 1 1 calc R
H44B H -0.2190 0.8356 0.6559 0.086 Uiso 1 1 calc R
H44C H -0.1229 0.7223 0.6645 0.086 Uiso 1 1 calc R

loop_
_atom_site_aniso_label
_atom_site_aniso_U_11
_atom_site_aniso_U_22
_atom_site_aniso_U_33
_atom_site_aniso_U_23
_atom_site_aniso_U_13
_atom_site_aniso_U_12
Hg1 0.03162(14) 0.03070(14) 0.03747(16) -0.00321(10) -0.00841(10) -0.00797(10)
C1 0.032(4) 0.031(4) 0.038(4) -0.003(3) -0.001(3) -0.009(3)
C2 0.037(4) 0.032(4) 0.043(4) -0.010(3) -0.006(3) -0.005(3)
C3 0.040(4) 0.037(4) 0.037(4) -0.003(3) -0.013(3) -0.007(3)
C4 0.035(4) 0.041(4) 0.052(5) -0.007(4) -0.016(3) -0.013(3)
C5 0.037(4) 0.036(4) 0.047(4) 0.004(3) -0.009(3) -0.013(3)
C6 0.030(3) 0.033(4) 0.035(4) -0.003(3) -0.006(3) -0.004(3)
C7 0.038(4) 0.031(4) 0.033(4) -0.008(3) -0.005(3) -0.010(3)
C8 0.034(4) 0.036(4) 0.032(4) -0.001(3) -0.011(3) -0.011(3)
C9 0.046(4) 0.033(4) 0.036(4) -0.012(3) -0.013(3) -0.003(3)
C10 0.048(4) 0.032(4) 0.038(4) 0.002(3) -0.010(3) -0.011(3)
C11 0.049(4) 0.034(4) 0.035(4) -0.007(3) -0.005(3) -0.013(3)
C12 0.034(4) 0.033(4) 0.041(4) -0.011(3) -0.007(3) -0.005(3)
C13 0.050(5) 0.037(4) 0.058(5) -0.002(4) -0.013(4) -0.007(4)
C14 0.049(5) 0.047(5) 0.050(5) -0.007(4) 0.003(4) -0.009(4)
C15 0.038(4) 0.034(4) 0.037(4) 0.006(3) -0.011(3) -0.010(3)
C16 0.042(4) 0.040(4) 0.038(4) 0.000(3) -0.013(3) -0.004(3)
C17 0.040(4) 0.042(4) 0.041(4) 0.004(3) -0.008(3) -0.008(3)
C18 0.041(4) 0.051(5) 0.045(5) 0.009(4) -0.019(4) -0.009(4)
C19 0.044(4) 0.046(4) 0.036(4) -0.004(3) -0.011(3) -0.008(3)
C20 0.030(4) 0.045(4) 0.045(4) -0.005(4) -0.006(3) -0.006(3)
C21 0.056(5) 0.059(5) 0.071(6) -0.003(5) -0.021(5) 0.014(4)
C22 0.054(5) 0.062(5) 0.049(5) -0.012(4) -0.017(4) -0.006(4)
C23 0.034(4) 0.036(4) 0.029(4) -0.002(3) -0.016(3) -0.003(3)
C24 0.035(4) 0.024(3) 0.030(4) -0.002(3) -0.008(3) -0.005(3)
C25 0.039(4) 0.028(4) 0.039(4) -0.007(3) -0.003(3) -0.007(3)
C26 0.035(4) 0.040(4) 0.057(5) -0.009(4) -0.011(3) -0.013(3)
C27 0.029(4) 0.047(4) 0.045(4) -0.008(4) -0.010(3) -0.013(3)
C28 0.036(4) 0.034(4) 0.033(4) -0.005(3) -0.013(3) -0.002(3)
C29 0.037(4) 0.019(3) 0.046(4) -0.001(3) -0.008(3) -0.001(3)
C30 0.040(4) 0.028(4) 0.043(4) -0.001(3) -0.013(3) 0.000(3)
C31 0.039(4) 0.024(3) 0.052(5) -0.002(3) -0.010(3) -0.004(3)
C32 0.036(4) 0.031(4) 0.052(5) -0.003(3) 0.000(3) -0.008(3)
C33 0.043(4) 0.023(3) 0.047(4) -0.004(3) 0.002(3) -0.003(3)
C34 0.041(4) 0.025(3) 0.047(4) -0.005(3) -0.012(3) -0.003(3)
C35 0.037(4) 0.069(6) 0.068(6) -0.004(5) -0.013(4) -0.015(4)
C36 0.062(5) 0.037(4) 0.057(5) -0.001(4) 0.002(4) -0.009(4)
C37 0.029(4) 0.042(4) 0.046(4) -0.011(3) -0.010(3) -0.010(3)
C38 0.029(3) 0.041(4) 0.039(4) -0.007(3) -0.012(3) -0.006(3)
C39 0.039(4) 0.045(4) 0.050(5) -0.020(4) -0.018(4) -0.004(3)
C40 0.037(4) 0.050(5) 0.054(5) -0.020(4) -0.015(4) -0.002(3)
C41 0.043(4) 0.054(5) 0.040(4) -0.019(4) -0.004(3) -0.014(4)
C42 0.027(4) 0.043(4) 0.053(5) -0.012(4) -0.008(3) -0.010(3)
C43 0.042(4) 0.045(5) 0.062(5) -0.017(4) -0.012(4) -0.005(3)
C44 0.054(5) 0.072(6) 0.056(5) -0.029(5) -0.003(4) -0.016(4)

loop_
_atom_type_symbol
_atom_type_description
_atom_type_scat_dispersion_real
_atom_type_scat_dispersion_imag
_atom_type_scat_source
C C 0.0033 0.0016 'International Tables Vol C Tables 4.2.6.8 and 6.1.1.4'
H H 0.0000 0.0000 'International Tables Vol C Tables 4.2.6.8 and 6.1.1.4'
Hg Hg -2.3894 9.2266 'International Tables Vol C Tables 4.2.6.8 and 6.1.1.4'

loop_
_geom_angle_atom_site_label_1
_geom_angle_atom_site_label_2
_geom_angle_atom_site_label_3
_geom_angle
C1 Hg1 C23 176.4(2)
C2 C1 C6 119.5(6)
C2 C1 Hg1 121.0(5)
C6 C1 Hg1 119.4(5)
C3 C2 C1 120.0(6)
C3 C2 C7 119.3(6)
C1 C2 C7 120.6(6)
C4 C3 C2 120.0(6)
C4 C3 H3 120.0
C2 C3 H3 120.0
C3 C4 C5 120.7(6)
C3 C4 H4 119.6
C5 C4 H4 119.6
C4 C5 C6 120.8(6)
C4 C5 H5 119.6
C6 C5 H5 119.6
C5 C6 C1 118.9(6)
C5 C6 C15 121.1(6)
C1 C6 C15 120.0(6)
C8 C7 C12 118.9(6)
C8 C7 C2 121.1(6)
C12 C7 C2 120.0(6)
C7 C8 C9 121.2(6)
C7 C8 H8 119.4
C9 C8 H8 119.4
C8 C9 C10 118.7(6)
C8 C9 C13 121.0(6)
C10 C9 C13 120.3(6)
C11 C10 C9 122.0(6)
C11 C10 H10 119.0
C9 C10 H10 119.0
C10 C11 C12 118.3(6)
C10 C11 C14 120.5(6)
C12 C11 C14 121.2(6)
C7 C12 C11 120.9(6)
C7 C12 H12 119.6
C11 C12 H12 119.6
C9 C13 H13A 109.5
C9 C13 H13B 109.5
H13A C13 H13B 109.5
C9 C13 H13C 109.5
H13A C13 H13C 109.5
H13B C13 H13C 109.5
C11 C14 H14A 109.5
C11 C14 H14B 109.5
H14A C14 H14B 109.5
C11 C14 H14C 109.5
H14A C14 H14C 109.5
H14B C14 H14C 109.5
C16 C15 C20 118.3(6)
C16 C15 C6 120.6(6)
C20 C15 C6 121.2(6)
C17 C16 C15 121.7(7)
C17 C16 H16 119.1
C15 C16 H16 119.1
C16 C17 C18 119.0(7)
C16 C17 C21 120.4(7)
C18 C17 C21 120.6(7)
C17 C18 C19 122.2(7)
C17 C18 H18 118.9
C19 C18 H18 118.9
C20 C19 C18 117.6(7)
C20 C19 C22 120.9(7)
C18 C19 C22 121.5(6)
C19 C20 C15 121.1(7)
C19 C20 H20 119.5
C15 C20 H20 119.5
C17 C21 H21A 109.5
C17 C21 H21B 109.5
H21A C21 H21B 109.5
C17 C21 H21C 109.5
H21A C21 H21C 109.5
H21B C21 H21C 109.5
C19 C22 H22A 109.5
C19 C22 H22B 109.5
H22A C22 H22B 109.5
C19 C22 H22C 109.5
H22A C22 H22C 109.5
H22B C22 H22C 109.5
C24 C23 C28 120.1(6)
C24 C23 Hg1 120.5(5)
C28 C23 Hg1 119.0(5)
C23 C24 C25 119.3(6)
C23 C24 C29 121.1(5)
C25 C24 C29 119.6(6)
C26 C25 C24 120.9(6)
C26 C25 H25 119.6
C24 C25 H25 119.6
C25 C26 C27 120.0(6)
C25 C26 H26 120.0
C27 C26 H26 120.0
C26 C27 C28 120.4(6)
C26 C27 H27 119.8
C28 C27 H27 119.8
C23 C28 C27 119.4(6)
C23 C28 C37 121.1(6)
C27 C28 C37 119.4(6)
C34 C29 C30 118.0(6)
C34 C29 C24 120.4(6)
C30 C29 C24 121.6(6)
C31 C30 C29 122.3(7)
C31 C30 H30 118.9
C29 C30 H30 118.9
C30 C31 C32 117.8(7)
C30 C31 C35 120.4(7)
C32 C31 C35 121.8(7)
C31 C32 C33 122.1(7)
C31 C32 H32 118.9
C33 C32 H32 118.9
C34 C33 C32 118.3(7)
C34 C33 C36 119.5(7)
C32 C33 C36 122.2(6)
C33 C34 C29 121.5(6)
C33 C34 H34 119.2
C29 C34 H34 119.2
C31 C35 H35A 109.5
C31 C35 H35B 109.5
H35A C35 H35B 109.5
C31 C35 H35C 109.5
H35A C35 H35C 109.5
H35B C35 H35C 109.5
C33 C36 H36A 109.5
C33 C36 H36B 109.5
H36A C36 H36B 109.5
C33 C36 H36C 109.5
H36A C36 H36C 109.5
H36B C36 H36C 109.5
C42 C37 C38 117.6(7)
C42 C37 C28 121.1(6)
C38 C37 C28 121.3(6)
C39 C38 C37 122.1(7)
C39 C38 H38 119.0
C37 C38 H38 119.0
C40 C39 C38 117.7(7)
C40 C39 C43 122.1(7)
C38 C39 C43 120.2(7)
C39 C40 C41 123.4(7)
C39 C40 H40 118.3
C41 C40 H40 118.3
C40 C41 C42 117.0(7)
C40 C41 C44 122.4(7)
C42 C41 C44 120.5(7)
C37 C42 C41 122.1(7)
C37 C42 H42 118.9
C41 C42 H42 118.9
C39 C43 H43A 109.5
C39 C43 H43B 109.5
H43A C43 H43B 109.5
C39 C43 H43C 109.5
H43A C43 H43C 109.5
H43B C43 H43C 109.5
C41 C44 H44A 109.5
C41 C44 H44B 109.5
H44A C44 H44B 109.5
C41 C44 H44C 109.5
H44A C44 H44C 109.5
H44B C44 H44C 109.5

loop_
_geom_bond_atom_site_label_1
_geom_bond_atom_site_label_2
_geom_bond_distance
Hg1 C1 2.093(6)
Hg1 C23 2.102(6)
C1 C2 1.398(9)
C1 C6 1.413(8)
C2 C3 1.392(9)
C2 C7 1.495(9)
C3 C4 1.374(9)
C3 H3 0.9500
C4 C5 1.374(9)
C4 H4 0.9500
C5 C6 1.391(9)
C5 H5 0.9500
C6 C15 1.486(9)
C7 C8 1.388(9)
C7 C12 1.394(9)
C8 C9 1.388(9)
C8 H8 0.9500
C9 C10 1.396(9)
C9 C13 1.527(9)
C10 C11 1.370(9)
C10 H10 0.9500
C11 C12 1.413(9)
C11 C14 1.508(9)
C12 H12 0.9500
C13 H13A 0.9800
C13 H13B 0.9800
C13 H13C 0.9800
C14 H14A 0.9800
C14 H14B 0.9800
C14 H14C 0.9800
C15 C16 1.392(9)
C15 C20 1.405(10)
C16 C17 1.370(9)
C16 H16 0.9500
C17 C18 1.378(10)
C17 C21 1.508(10)
C18 C19 1.398(10)
C18 H18 0.9500
C19 C20 1.396(9)
C19 C22 1.496(10)
C20 H20 0.9500
C21 H21A 0.9800
C21 H21B 0.9800
C21 H21C 0.9800
C22 H22A 0.9800
C22 H22B 0.9800
C22 H22C 0.9800
C23 C24 1.381(9)
C23 C28 1.402(9)
C24 C25 1.415(8)
C24 C29 1.497(9)
C25 C26 1.368(9)
C25 H25 0.9500
C26 C27 1.383(10)
C26 H26 0.9500
C27 C28 1.403(9)
C27 H27 0.9500
C28 C37 1.490(9)
C29 C34 1.390(9)
C29 C30 1.393(9)
C30 C31 1.383(9)
C30 H30 0.9500
C31 C32 1.386(10)
C31 C35 1.516(9)
C32 C33 1.389(9)
C32 H32 0.9500
C33 C34 1.388(9)
C33 C36 1.507(10)
C34 H34 0.9500
C35 H35A 0.9800
C35 H35B 0.9800
C35 H35C 0.9800
C36 H36A 0.9800
C36 H36B 0.9800
C36 H36C 0.9800
C37 C42 1.389(9)
C37 C38 1.394(9)
C38 C39 1.394(9)
C38 H38 0.9500
C39 C40 1.363(10)
C39 C43 1.510(10)
C40 C41 1.390(10)
C40 H40 0.9500
C41 C42 1.396(9)
C41 C44 1.510(10)
C42 H42 0.9500
C43 H43A 0.9800
C43 H43B 0.9800
C43 H43C 0.9800
C44 H44A 0.9800
C44 H44B 0.9800
C44 H44C 0.9800

loop_
_geom_torsion_atom_site_label_1
_geom_torsion_atom_site_label_2
_geom_torsion_atom_site_label_3
_geom_torsion_atom_site_label_4
_geom_torsion
C6 C1 C2 C3 -0.9(10)
Hg1 C1 C2 C3 174.7(5)
C6 C1 C2 C7 -179.5(6)
Hg1 C1 C2 C7 -3.9(9)
C1 C2 C3 C4 2.3(10)
C7 C2 C3 C4 -179.1(6)
C2 C3 C4 C5 -2.8(11)
C3 C4 C5 C6 1.9(11)
C4 C5 C6 C1 -0.5(10)
C4 C5 C6 C15 177.5(7)
C2 C1 C6 C5 0.0(10)
Hg1 C1 C6 C5 -175.7(5)
C2 C1 C6 C15 -178.0(6)
Hg1 C1 C6 C15 6.4(9)
C3 C2 C7 C8 -54.1(9)
C1 C2 C7 C8 124.5(7)
C3 C2 C7 C12 125.7(7)
C1 C2 C7 C12 -55.7(9)
C12 C7 C8 C9 0.3(10)
C2 C7 C8 C9 -179.8(6)
C7 C8 C9 C10 -1.5(10)
C7 C8 C9 C13 179.6(6)
C8 C9 C10 C11 1.3(10)
C13 C9 C10 C11 -179.8(7)
C9 C10 C11 C12 0.1(10)
C9 C10 C11 C14 179.5(6)
C8 C7 C12 C11 1.1(10)
C2 C7 C12 C11 -178.7(6)
C10 C11 C12 C7 -1.4(10)
C14 C11 C12 C7 179.2(6)
C5 C6 C15 C16 -56.8(9)
C1 C6 C15 C16 121.1(7)
C5 C6 C15 C20 123.5(7)
C1 C6 C15 C20 -58.5(9)
C20 C15 C16 C17 4.1(10)
C6 C15 C16 C17 -175.6(6)
C15 C16 C17 C18 -2.0(11)
C15 C16 C17 C21 177.6(7)
C16 C17 C18 C19 -0.5(11)
C21 C17 C18 C19 179.9(7)
C17 C18 C19 C20 0.8(10)
C17 C18 C19 C22 -179.5(7)
C18 C19 C20 C15 1.4(10)
C22 C19 C20 C15 -178.3(6)
C16 C15 C20 C19 -3.7(10)
C6 C15 C20 C19 175.9(6)
C28 C23 C24 C25 -0.2(9)
Hg1 C23 C24 C25 173.6(5)
C28 C23 C24 C29 177.5(6)
Hg1 C23 C24 C29 -8.8(8)
C23 C24 C25 C26 -0.2(10)
C29 C24 C25 C26 -177.9(6)
C24 C25 C26 C27 0.9(10)
C25 C26 C27 C28 -1.2(10)
C24 C23 C28 C27 -0.2(9)
Hg1 C23 C28 C27 -174.0(5)
C24 C23 C28 C37 -177.8(6)
Hg1 C23 C28 C37 8.3(8)
C26 C27 C28 C23 0.9(10)
C26 C27 C28 C37 178.5(6)
C23 C24 C29 C34 -129.1(7)
C25 C24 C29 C34 48.5(8)
C23 C24 C29 C30 50.5(8)
C25 C24 C29 C30 -131.9(7)
C34 C29 C30 C31 1.8(9)
C24 C29 C30 C31 -177.8(6)
C29 C30 C31 C32 -0.8(9)
C29 C30 C31 C35 178.0(6)
C30 C31 C32 C33 -0.9(10)
C35 C31 C32 C33 -179.6(6)
C31 C32 C33 C34 1.4(10)
C31 C32 C33 C36 -178.6(6)
C32 C33 C34 C29 -0.2(9)
C36 C33 C34 C29 179.7(6)
C30 C29 C34 C33 -1.3(9)
C24 C29 C34 C33 178.3(6)
C23 C28 C37 C42 -133.3(6)
C27 C28 C37 C42 49.1(9)
C23 C28 C37 C38 46.1(9)
C27 C28 C37 C38 -131.5(7)
C42 C37 C38 C39 1.6(9)
C28 C37 C38 C39 -177.8(6)
C37 C38 C39 C40 -1.4(9)
C37 C38 C39 C43 178.2(6)
C38 C39 C40 C41 -0.3(10)
C43 C39 C40 C41 -179.8(6)
C39 C40 C41 C42 1.5(10)
C39 C40 C41 C44 -179.4(7)
C38 C37 C42 C41 -0.3(9)
C28 C37 C42 C41 179.1(6)
C40 C41 C42 C37 -1.2(10)
C44 C41 C42 C37 179.7(6)
